data_9014848
loop_
_publ_author_name
'Sakai, S.'
'Yoshiasa, A.'
'Sugiyama, K.'
'Miyawaki, R.'

_publ_section_title
;
 Crystal structure and chemistry of conichalcite, CaCu(AsO4)(OH)
;
_journal_name_full 'Journal of Mineralogical and Petrological Sciences'
_journal_page_first 125
_journal_page_last 131
_journal_paper_doi 10.2465/jmps.080430
_journal_volume 104
_journal_year 2009
_chemical_compound_source 'Higgins mine, Arizona, USA'
_chemical_formula_sum 'As Ca Cu0.96 H Mg0.04 O5'
_chemical_name_mineral Conichalcite
_space_group_IT_number 19
_symmetry_space_group_name_Hall 'P 2ac 2ab'
_symmetry_space_group_name_H-M 'P 21 21 21'
_cell_angle_alpha 90
_cell_angle_beta 90
_cell_angle_gamma 90
_cell_length_a 7.3849
_cell_length_b 5.8379
_cell_length_c 9.1937
_cell_formula_units_Z 4
_cell_volume 396.362
_database_code_amcsd 0018380
_exptl_crystal_density_diffrn 4.323
_cod_original_formula_sum 'Ca (Cu.96 Mg.04) As O5 H'
_cod_database_code 9014848

loop_
_space_group_symop_operation_xyz
x,y,z
-x,1/2+y,1/2-z
1/2+x,1/2-y,-z
1/2-x,-y,1/2+z

loop_
_atom_site_label
_atom_site_fract_x
_atom_site_fract_y
_atom_site_fract_z
_atom_site_occupancy
_atom_site_U_iso_or_equiv
Ca 0.11680 0.27060 0.42580 1.00000 0.00820
Cu 0.00500 -0.00040 0.74940 0.96000 0.00930
Mg 0.00500 -0.00040 0.74940 0.04000 0.00930
As 0.36810 -0.23500 0.58020 1.00000 0.00810
O1 0.18840 -0.25500 0.69830 1.00000 0.01100
O2 0.54100 -0.16700 0.69120 1.00000 0.01600
O3 0.38700 0.51400 0.49080 1.00000 0.01500
O4 0.35500 -0.00700 0.46970 1.00000 0.01200
O5 0.13900 0.25400 0.68140 1.00000 0.01000
H 0.25000 0.26000 0.72000 1.00000 0.03000

loop_
_cod_related_entry_id
_cod_related_entry_database
_cod_related_entry_code
1 AMCSD 0018380
